data_4337589
loop_
_publ_author_name
'Yang, En-Cui'
'Zhang, Yuan-Yuan'
'Liu, Zhong-Yi'
'Zhao, Xiao-Jun'

_publ_section_title
;
 Diverse self-assembly from predesigned conformationally flexible
 pentanuclear clusters observed in a ternary
 copper(II)-triazolate-sulfoisophthalate system: synthesis, structure, and
 magnetism.
;
_journal_issue 1
_journal_name_full 'Inorganic chemistry'
_journal_page_first 327
_journal_page_last 335
_journal_paper_doi 10.1021/ic402280p
_journal_volume 53
_journal_year 2014
_chemical_formula_sum 'C24 H31 Cu6 N12 O23.5 S2'
_chemical_formula_weight 1308.97
_chemical_name_systematic
; 
 ? 
;
_space_group_IT_number 14
_symmetry_cell_setting monoclinic
_symmetry_space_group_name_Hall '-P 2yn'
_symmetry_space_group_name_H-M 'P 1 21/n 1'
_atom_sites_solution_hydrogens geom
_atom_sites_solution_primary direct
_atom_sites_solution_secondary difmap
_audit_creation_method SHELXL-97
_cell_angle_alpha 90.00
_cell_angle_beta 103.2840(10)
_cell_angle_gamma 90.00
_cell_formula_units_Z 4
_cell_length_a 10.4774(6)
_cell_length_b 21.9744(12)
_cell_length_c 19.6644(10)
_cell_measurement_reflns_used 6842
_cell_measurement_temperature 296(2)
_cell_measurement_theta_max 28.15
_cell_measurement_theta_min 2.20
_cell_volume 4406.3(4)
_computing_cell_refinement 'Bruker SMART'
_computing_data_collection 'Bruker SMART'
_computing_data_reduction 'Bruker SAINT'
_computing_molecular_graphics 'Bruker SHELXTL'
_computing_publication_material 'Bruker SHELXTL'
_computing_structure_refinement 'SHELXL-97 (Sheldrick, 1997)'
_computing_structure_solution 'SHELXS-97 (Sheldrick, 1990)'
_diffrn_ambient_temperature 296(2)
_diffrn_measured_fraction_theta_full 0.997
_diffrn_measured_fraction_theta_max 0.997
_diffrn_measurement_device_type 'CCD area detector'
_diffrn_measurement_method 'phi and omega scans'
_diffrn_radiation_monochromator graphite
_diffrn_radiation_source 'fine-focus sealed tube'
_diffrn_radiation_type MoK\a
_diffrn_radiation_wavelength 0.71073
_diffrn_reflns_av_R_equivalents 0.0373
_diffrn_reflns_av_sigmaI/netI 0.0442
_diffrn_reflns_limit_h_max 12
_diffrn_reflns_limit_h_min -12
_diffrn_reflns_limit_k_max 25
_diffrn_reflns_limit_k_min -26
_diffrn_reflns_limit_l_max 23
_diffrn_reflns_limit_l_min -15
_diffrn_reflns_number 22500
_diffrn_reflns_theta_full 25.01
_diffrn_reflns_theta_max 25.01
_diffrn_reflns_theta_min 1.85
_exptl_absorpt_coefficient_mu 3.036
_exptl_absorpt_correction_T_max 0.6937
_exptl_absorpt_correction_T_min 0.6588
_exptl_absorpt_correction_type multi-scan
_exptl_absorpt_process_details SADABS
_exptl_crystal_colour BLUE
_exptl_crystal_density_diffrn 1.973
_exptl_crystal_density_meas ?
_exptl_crystal_density_method 'not measured'
_exptl_crystal_description 'hexagonal block'
_exptl_crystal_F_000 2612
_exptl_crystal_size_max 0.15
_exptl_crystal_size_mid 0.14
_exptl_crystal_size_min 0.13
_refine_diff_density_max 0.827
_refine_diff_density_min -0.961
_refine_diff_density_rms 0.126
_refine_ls_extinction_method none
_refine_ls_goodness_of_fit_ref 1.039
_refine_ls_hydrogen_treatment constr
_refine_ls_matrix_type full
_refine_ls_number_parameters 622
_refine_ls_number_reflns 7757
_refine_ls_number_restraints 0
_refine_ls_restrained_S_all 1.039
_refine_ls_R_factor_all 0.0626
_refine_ls_R_factor_gt 0.0461
_refine_ls_shift/su_max 0.001
_refine_ls_shift/su_mean 0.000
_refine_ls_structure_factor_coef Fsqd
_refine_ls_weighting_details 'calc w=1/[\s^2^(Fo^2^)+(0.0489P)^2^+26.8419P] where P=(Fo^2^+2Fc^2^)/3'
_refine_ls_weighting_scheme calc
_refine_ls_wR_factor_gt 0.1118
_refine_ls_wR_factor_ref 0.1210
_reflns_number_gt 6219
_reflns_number_total 7757
_reflns_threshold_expression >2sigma(I)
_cod_data_source_file ic402280p_si_003.cif
_cod_data_source_block n130124a
_cod_depositor_comments
;
The following automatic conversions were performed:

'_symmetry_cell_setting' value 'Monoclinic' changed to 'monoclinic'
according to
/usr/data/users/saulius/automatic-downloads/current/ACS/lib/dictionaries/cif_core.dic
dictionary named 'cif_core.dic' version 2.4.2 from
2011-04-26.

'_exptl_absorpt_correction_type' value 'MULTI-SCAN'
changed to 'multi-scan' according to
/usr/data/users/saulius/automatic-downloads/current/ACS/lib/dictionaries/cif_core.dic
dictionary named 'cif_core.dic' version 2.4.2 from 2011-04-26.

Automatic conversion script
Id: cif_fix_values 2281 2013-09-26 08:29:07Z andrius 

The following automatic conversions were performed:

'_exptl_crystal_density_meas' value 'NONE' was changed to '?' - the
value is perceived as not measured.

Automatic conversion script
Id: cif_fix_values 3008 2015-01-20 13:52:24Z robertas 
;
_cod_original_sg_symbol_H-M P2(1)/n
_cod_original_formula_sum 'C24 H31 Cu6 N12 O23.50 S2'
_cod_database_code 4337589

loop_
_symmetry_equiv_pos_as_xyz
'x, y, z'
'-x+1/2, y+1/2, -z+1/2'
'-x, -y, -z'
'x-1/2, -y-1/2, z-1/2'

loop_
_atom_site_label
_atom_site_type_symbol
_atom_site_fract_x
_atom_site_fract_y
_atom_site_fract_z
_atom_site_U_iso_or_equiv
_atom_site_adp_type
_atom_site_occupancy
_atom_site_symmetry_multiplicity
_atom_site_calc_flag
_atom_site_refinement_flags
Cu1 Cu 1.08153(6) 0.19474(3) 0.41524(4) 0.01505(17) Uani 1 1 d .
Cu2 Cu 0.75705(6) 0.24104(3) 0.37262(4) 0.01622(17) Uani 1 1 d .
Cu3 Cu 1.12401(6) 0.28448(3) 0.68677(4) 0.01770(17) Uani 1 1 d .
Cu4 Cu 0.94156(6) 0.25775(3) 0.53126(4) 0.01866(18) Uani 1 1 d .
Cu5 Cu 0.80764(6) 0.32331(3) 0.65168(4) 0.01503(17) Uani 1 1 d .
Cu6 Cu 0.30492(7) 0.53896(4) 0.82537(4) 0.0274(2) Uani 1 1 d .
S7 S -0.22150(13) 0.64529(6) 0.97909(8) 0.0195(3) Uani 1 1 d .
S8 S 0.89845(14) 0.67492(7) 0.67305(8) 0.0204(3) Uani 1 1 d .
O1 O 0.8815(4) 0.43694(19) 0.6322(3) 0.0310(11) Uani 1 1 d .
O2 O 0.7236(4) 0.39798(17) 0.6773(2) 0.0197(9) Uani 1 1 d .
O3 O 0.4613(4) 0.5383(2) 0.7887(3) 0.0355(12) Uani 1 1 d .
O4 O 0.4871(4) 0.6388(2) 0.7831(3) 0.0351(12) Uani 1 1 d .
O5 O 0.8119(5) 0.7200(2) 0.6348(3) 0.0431(13) Uani 1 1 d .
O6 O 0.9678(6) 0.6962(3) 0.7397(3) 0.066(2) Uani 1 1 d .
O7 O 0.9841(6) 0.6515(2) 0.6312(4) 0.0592(18) Uani 1 1 d .
O8 O 0.1413(4) 0.5482(2) 0.8558(3) 0.0322(11) Uani 1 1 d .
O9 O 0.0432(5) 0.4647(2) 0.8034(3) 0.0429(14) Uani 1 1 d .
O10 O -0.2905(4) 0.36604(17) 0.9031(2) 0.0181(9) Uani 1 1 d .
O11 O -0.4080(4) 0.42004(18) 0.9615(2) 0.0227(9) Uani 1 1 d .
O12 O -0.3543(4) 0.65987(19) 0.9416(3) 0.0333(11) Uani 1 1 d .
O13 O -0.1252(4) 0.68795(18) 0.9653(2) 0.0241(10) Uani 1 1 d .
O14 O -0.2164(5) 0.6376(2) 1.0527(2) 0.0345(11) Uani 1 1 d .
O15 O 0.9388(3) 0.25053(17) 0.43104(19) 0.0143(8) Uani 1 1 d .
H15 H 0.9660 0.2909 0.4184 0.017 Uiso 1 1 calc R
O16 O 0.9440(3) 0.26454(17) 0.6304(2) 0.0153(8) Uani 1 1 d .
H16 H 0.9221 0.2242 0.6456 0.018 Uiso 1 1 calc R
O17W O 1.0907(5) 0.3687(3) 0.6184(3) 0.0630(18) Uani 1 1 d .
H17A H 1.0918 0.3758 0.5761 0.095 Uiso 1 1 d R
H17B H 1.0386 0.3941 0.6301 0.095 Uiso 1 1 d R
O18W O 0.7426(5) 0.3168(3) 0.2893(3) 0.0574(17) Uani 1 1 d .
H18A H 0.6727 0.3321 0.2644 0.086 Uiso 1 1 d R
H18B H 0.8067 0.3367 0.2807 0.086 Uiso 1 1 d R
O19W O 0.6661(5) 0.2498(2) 0.6618(3) 0.0385(12) Uani 1 1 d .
H19A H 0.6446 0.2300 0.6945 0.058 Uiso 1 1 d R
H19B H 0.6571 0.2262 0.6268 0.058 Uiso 1 1 d R
O20W O 0.2175(6) 0.4935(3) 0.7392(3) 0.0673(19) Uani 1 1 d .
H20A H 0.1728 0.5218 0.7046 0.101 Uiso 1 1 d R
H20B H 0.1553 0.4653 0.7503 0.101 Uiso 1 1 d R
O21W O 0.3476(5) 0.4517(2) 0.8815(3) 0.0485(15) Uani 1 1 d .
H21A H 0.2880 0.4462 0.9115 0.073 Uiso 1 1 d R
H21B H 0.4360 0.4523 0.9091 0.073 Uiso 1 1 d R
O22W O 0.3868(4) 0.5957(2) 0.9001(3) 0.0364(12) Uani 1 1 d .
H22A H 0.4781 0.6002 0.9003 0.055 Uiso 1 1 d R
H22B H 0.3784 0.5798 0.9443 0.055 Uiso 1 1 d R
N1 N 1.1882(4) 0.2140(2) 0.5090(2) 0.0173(10) Uani 1 1 d .
N2 N 1.1243(4) 0.2372(2) 0.5540(2) 0.0159(10) Uani 1 1 d .
N3 N 1.2029(5) 0.2439(2) 0.6157(3) 0.0213(11) Uani 1 1 d .
N4 N 0.9102(4) 0.3138(2) 0.7486(3) 0.0180(10) Uani 1 1 d .
N5 N 1.0346(4) 0.2968(2) 0.7622(2) 0.0172(10) Uani 1 1 d .
N6 N 1.0773(4) 0.2877(2) 0.8303(2) 0.0191(11) Uani 1 1 d .
N7 N 0.7185(4) 0.3264(2) 0.5502(2) 0.0178(10) Uani 1 1 d .
N8 N 0.7736(4) 0.2964(2) 0.5059(2) 0.0153(10) Uani 1 1 d .
N9 N 0.6959(4) 0.2948(2) 0.4425(2) 0.0178(10) Uani 1 1 d .
N10 N 0.9638(4) 0.1722(2) 0.3258(3) 0.0173(10) Uani 1 1 d .
N11 N 0.8432(4) 0.1950(2) 0.3070(2) 0.0152(10) Uani 1 1 d .
N12 N 0.7935(4) 0.1825(2) 0.2404(3) 0.0212(11) Uani 1 1 d .
C1 C 1.3224(6) 0.2240(3) 0.6108(3) 0.0302(16) Uani 1 1 d .
H1 H 1.3978 0.2233 0.6466 0.036 Uiso 1 1 calc R
C2 C 1.3123(5) 0.2053(3) 0.5438(3) 0.0259(15) Uani 1 1 d .
H2 H 1.3796 0.1894 0.5256 0.031 Uiso 1 1 calc R
C3 C 0.9778(6) 0.2993(3) 0.8603(3) 0.0240(14) Uani 1 1 d .
H3 H 0.9805 0.2969 0.9078 0.029 Uiso 1 1 calc R
C4 C 0.8726(5) 0.3152(3) 0.8096(3) 0.0210(13) Uani 1 1 d .
H4 H 0.7897 0.3253 0.8156 0.025 Uiso 1 1 calc R
C5 C 0.5859(6) 0.3256(3) 0.4465(3) 0.0296(16) Uani 1 1 d .
H5 H 0.5140 0.3326 0.4097 0.035 Uiso 1 1 calc R
C6 C 0.5991(6) 0.3442(3) 0.5128(3) 0.0316(16) Uani 1 1 d .
H6 H 0.5369 0.3657 0.5300 0.038 Uiso 1 1 calc R
C7 C 0.8832(6) 0.1519(3) 0.2161(3) 0.0254(14) Uani 1 1 d .
H7 H 0.8738 0.1376 0.1706 0.030 Uiso 1 1 calc R
C8 C 0.9920(6) 0.1450(3) 0.2699(3) 0.0216(13) Uani 1 1 d .
H8 H 1.0697 0.1254 0.2680 0.026 Uiso 1 1 calc R
C9 C 0.7575(5) 0.5053(3) 0.6855(3) 0.0187(13) Uani 1 1 d .
C10 C 0.6576(5) 0.5154(3) 0.7193(3) 0.0189(13) Uani 1 1 d .
H10 H 0.6095 0.4827 0.7301 0.023 Uiso 1 1 calc R
C11 C 0.6285(5) 0.5740(3) 0.7372(3) 0.0197(13) Uani 1 1 d .
C12 C 0.7006(6) 0.6230(3) 0.7220(3) 0.0205(13) Uani 1 1 d .
H12 H 0.6812 0.6624 0.7338 0.025 Uiso 1 1 calc R
C13 C 0.8019(5) 0.6125(3) 0.6888(3) 0.0172(12) Uani 1 1 d .
C14 C 0.8321(5) 0.5545(3) 0.6713(3) 0.0186(13) Uani 1 1 d .
H14 H 0.9017 0.5481 0.6502 0.022 Uiso 1 1 calc R
C15 C 0.7920(5) 0.4428(3) 0.6637(3) 0.0193(13) Uani 1 1 d .
C16 C 0.5175(5) 0.5856(3) 0.7726(3) 0.0207(13) Uani 1 1 d .
C17 C -0.0557(6) 0.5149(3) 0.8837(3) 0.0221(13) Uani 1 1 d .
C18 C -0.1323(5) 0.4649(3) 0.8894(3) 0.0212(13) Uani 1 1 d .
H18 H -0.1161 0.4280 0.8697 0.025 Uiso 1 1 calc R
C19 C -0.2336(5) 0.4689(3) 0.9245(3) 0.0180(12) Uani 1 1 d .
C20 C -0.2589(6) 0.5247(3) 0.9531(3) 0.0184(12) Uani 1 1 d .
H20 H -0.3259 0.5281 0.9766 0.022 Uiso 1 1 calc R
C21 C -0.1836(5) 0.5746(3) 0.9459(3) 0.0177(12) Uani 1 1 d .
C22 C -0.0812(5) 0.5705(3) 0.9122(3) 0.0214(13) Uani 1 1 d .
H22 H -0.0301 0.6044 0.9086 0.026 Uiso 1 1 calc R
C23 C 0.0513(6) 0.5082(3) 0.8441(4) 0.0261(15) Uani 1 1 d .
C24 C -0.3163(5) 0.4153(3) 0.9308(3) 0.0169(12) Uani 1 1 d .
O23W O 0.2349(11) 0.3846(5) 0.5178(5) 0.042(3) Uani 0.50 1 d P
O24W O 0.1324(13) 0.5059(5) 0.4963(5) 0.059(3) Uani 0.50 1 d P
O25W O 0.1981(18) 0.5611(6) 0.6195(7) 0.089(5) Uani 0.50 1 d P

loop_
_atom_site_aniso_label
_atom_site_aniso_U_11
_atom_site_aniso_U_22
_atom_site_aniso_U_33
_atom_site_aniso_U_23
_atom_site_aniso_U_13
_atom_site_aniso_U_12
Cu1 0.0105(3) 0.0187(4) 0.0158(4) -0.0006(3) 0.0029(3) 0.0051(3)
Cu2 0.0095(3) 0.0227(4) 0.0158(4) -0.0029(3) 0.0015(3) 0.0021(3)
Cu3 0.0094(3) 0.0299(4) 0.0140(4) -0.0035(3) 0.0030(3) 0.0004(3)
Cu4 0.0092(3) 0.0317(4) 0.0147(4) -0.0019(3) 0.0019(3) 0.0073(3)
Cu5 0.0114(3) 0.0172(4) 0.0163(4) -0.0018(3) 0.0030(3) 0.0026(3)
Cu6 0.0205(4) 0.0309(4) 0.0349(5) -0.0010(4) 0.0150(4) -0.0029(3)
S7 0.0143(7) 0.0149(7) 0.0310(9) -0.0027(6) 0.0088(6) -0.0016(5)
S8 0.0184(7) 0.0167(7) 0.0289(9) 0.0003(6) 0.0114(6) -0.0039(6)
O1 0.031(2) 0.022(2) 0.048(3) -0.004(2) 0.026(2) 0.0002(19)
O2 0.017(2) 0.016(2) 0.027(2) -0.0010(18) 0.0071(18) 0.0015(16)
O3 0.031(2) 0.033(3) 0.054(3) 0.002(2) 0.033(2) -0.001(2)
O4 0.030(2) 0.031(3) 0.051(3) 0.002(2) 0.022(2) 0.009(2)
O5 0.030(3) 0.031(3) 0.070(4) 0.025(3) 0.015(3) 0.003(2)
O6 0.078(4) 0.076(4) 0.034(3) 0.006(3) -0.009(3) -0.058(4)
O7 0.065(4) 0.020(3) 0.120(5) 0.002(3) 0.079(4) -0.005(2)
O8 0.021(2) 0.030(3) 0.053(3) -0.008(2) 0.023(2) -0.0089(19)
O9 0.037(3) 0.039(3) 0.063(4) -0.024(3) 0.034(3) -0.015(2)
O10 0.016(2) 0.017(2) 0.023(2) -0.0043(18) 0.0090(17) -0.0063(16)
O11 0.0128(19) 0.025(2) 0.033(3) -0.0018(19) 0.0106(19) -0.0027(17)
O12 0.013(2) 0.021(2) 0.064(3) 0.001(2) 0.006(2) 0.0050(17)
O13 0.018(2) 0.016(2) 0.040(3) -0.0021(19) 0.013(2) -0.0045(17)
O14 0.043(3) 0.031(3) 0.035(3) -0.008(2) 0.020(2) -0.013(2)
O15 0.0112(18) 0.016(2) 0.016(2) 0.0010(16) 0.0028(16) 0.0010(15)
O16 0.0075(17) 0.022(2) 0.016(2) -0.0017(17) 0.0018(16) 0.0018(15)
O17W 0.047(3) 0.063(4) 0.092(5) 0.043(4) 0.042(3) 0.030(3)
O18W 0.031(3) 0.064(4) 0.077(4) 0.049(3) 0.013(3) 0.013(3)
O19W 0.041(3) 0.042(3) 0.033(3) -0.006(2) 0.010(2) -0.022(2)
O20W 0.048(3) 0.114(6) 0.044(4) -0.010(4) 0.020(3) -0.037(4)
O21W 0.028(3) 0.042(3) 0.080(4) 0.023(3) 0.021(3) 0.006(2)
O22W 0.032(3) 0.044(3) 0.040(3) -0.010(2) 0.021(2) -0.013(2)
N1 0.012(2) 0.021(3) 0.021(3) -0.001(2) 0.008(2) 0.0042(19)
N2 0.010(2) 0.025(3) 0.012(2) -0.001(2) 0.002(2) 0.0026(19)
N3 0.013(2) 0.032(3) 0.018(3) -0.002(2) 0.002(2) 0.004(2)
N4 0.012(2) 0.020(3) 0.022(3) 0.001(2) 0.006(2) 0.0050(19)
N5 0.012(2) 0.022(3) 0.018(3) -0.002(2) 0.004(2) 0.0006(19)
N6 0.013(2) 0.029(3) 0.015(3) 0.001(2) 0.002(2) 0.001(2)
N7 0.015(2) 0.020(3) 0.018(3) -0.004(2) 0.006(2) 0.001(2)
N8 0.010(2) 0.018(3) 0.018(3) 0.001(2) 0.004(2) 0.0029(19)
N9 0.014(2) 0.023(3) 0.013(3) 0.001(2) -0.004(2) 0.004(2)
N10 0.014(2) 0.018(2) 0.021(3) 0.002(2) 0.006(2) 0.0021(19)
N11 0.007(2) 0.025(3) 0.013(2) 0.004(2) 0.0005(19) 0.0012(19)
N12 0.015(2) 0.030(3) 0.019(3) -0.001(2) 0.003(2) 0.000(2)
C1 0.012(3) 0.055(5) 0.022(3) -0.010(3) 0.000(3) 0.007(3)
C2 0.009(3) 0.045(4) 0.024(3) -0.005(3) 0.004(3) 0.007(3)
C3 0.023(3) 0.034(4) 0.017(3) -0.003(3) 0.011(3) 0.000(3)
C4 0.015(3) 0.032(4) 0.017(3) -0.003(3) 0.005(3) 0.005(2)
C5 0.023(3) 0.039(4) 0.021(3) -0.006(3) -0.007(3) 0.019(3)
C6 0.026(3) 0.040(4) 0.028(4) -0.008(3) 0.005(3) 0.018(3)
C7 0.024(3) 0.032(4) 0.022(3) -0.009(3) 0.007(3) 0.003(3)
C8 0.019(3) 0.025(3) 0.021(3) -0.005(3) 0.004(3) 0.006(2)
C9 0.017(3) 0.014(3) 0.026(3) 0.001(3) 0.008(3) 0.001(2)
C10 0.019(3) 0.015(3) 0.023(3) 0.003(2) 0.007(3) -0.004(2)
C11 0.012(3) 0.025(3) 0.022(3) 0.000(3) 0.004(2) 0.001(2)
C12 0.021(3) 0.014(3) 0.028(3) 0.003(3) 0.008(3) 0.003(2)
C13 0.013(3) 0.018(3) 0.022(3) 0.000(3) 0.007(2) -0.004(2)
C14 0.010(3) 0.022(3) 0.026(3) 0.000(3) 0.010(2) 0.002(2)
C15 0.017(3) 0.018(3) 0.023(3) 0.000(3) 0.004(3) -0.001(2)
C16 0.010(3) 0.029(4) 0.024(3) 0.001(3) 0.007(3) 0.006(2)
C17 0.016(3) 0.021(3) 0.033(4) -0.002(3) 0.013(3) -0.003(2)
C18 0.015(3) 0.019(3) 0.033(4) -0.002(3) 0.011(3) 0.001(2)
C19 0.011(3) 0.019(3) 0.024(3) 0.000(3) 0.005(2) -0.003(2)
C20 0.017(3) 0.019(3) 0.020(3) -0.001(2) 0.007(2) 0.000(2)
C21 0.013(3) 0.015(3) 0.026(3) -0.001(3) 0.007(2) -0.001(2)
C22 0.011(3) 0.020(3) 0.033(4) 0.001(3) 0.005(3) -0.004(2)
C23 0.018(3) 0.024(3) 0.040(4) 0.001(3) 0.016(3) -0.002(3)
C24 0.014(3) 0.017(3) 0.019(3) 0.000(2) 0.002(2) -0.002(2)
O23W 0.064(7) 0.048(6) 0.020(5) 0.010(4) 0.021(5) -0.020(5)
O24W 0.095(9) 0.061(8) 0.026(6) 0.018(5) 0.025(6) 0.004(7)
O25W 0.183(17) 0.038(7) 0.054(8) 0.017(6) 0.046(10) 0.016(9)

loop_
_atom_type_symbol
_atom_type_description
_atom_type_scat_dispersion_real
_atom_type_scat_dispersion_imag
_atom_type_scat_source
C C 0.0033 0.0016 'International Tables Vol C Tables 4.2.6.8 and 6.1.1.4'
H H 0.0000 0.0000 'International Tables Vol C Tables 4.2.6.8 and 6.1.1.4'
N N 0.0061 0.0033 'International Tables Vol C Tables 4.2.6.8 and 6.1.1.4'
O O 0.0106 0.0060 'International Tables Vol C Tables 4.2.6.8 and 6.1.1.4'
S S 0.1246 0.1234 'International Tables Vol C Tables 4.2.6.8 and 6.1.1.4'
Cu Cu 0.3201 1.2651 'International Tables Vol C Tables 4.2.6.8 and 6.1.1.4'

loop_
_geom_angle_atom_site_label_1
_geom_angle_atom_site_label_2
_geom_angle_atom_site_label_3
_geom_angle
_geom_angle_site_symmetry_1
_geom_angle_site_symmetry_3
O10 Cu1 N10 91.48(18) 4_765 .
O10 Cu1 N1 90.21(18) 4_765 .
N10 Cu1 N1 174.94(19) . .
O10 Cu1 O15 174.10(16) 4_765 .
N10 Cu1 O15 87.46(17) . .
N1 Cu1 O15 90.38(17) . .
N6 Cu2 O15 164.82(18) 4_565 .
N6 Cu2 N11 95.39(19) 4_565 .
O15 Cu2 N11 84.95(16) . .
N6 Cu2 N9 93.01(19) 4_565 .
O15 Cu2 N9 87.55(17) . .
N11 Cu2 N9 171.28(19) . .
N6 Cu2 O18W 91.7(2) 4_565 .
O15 Cu2 O18W 103.34(18) . .
N11 Cu2 O18W 82.7(2) . .
N9 Cu2 O18W 94.7(2) . .
N5 Cu3 N12 94.2(2) . 4_666
N5 Cu3 N3 161.4(2) . .
N12 Cu3 N3 94.1(2) 4_666 .
N5 Cu3 O16 83.97(17) . .
N12 Cu3 O16 171.20(19) 4_666 .
N3 Cu3 O16 90.20(18) . .
N5 Cu3 O17W 107.6(2) . .
N12 Cu3 O17W 90.8(2) 4_666 .
N3 Cu3 O17W 88.9(2) . .
O16 Cu3 O17W 81.6(2) . .
N8 Cu4 N2 167.0(2) . .
N8 Cu4 O16 91.52(17) . .
N2 Cu4 O16 90.13(17) . .
N8 Cu4 O15 88.51(17) . .
N2 Cu4 O15 89.89(17) . .
O16 Cu4 O15 179.75(17) . .
N4 Cu5 O2 90.97(18) . .
N4 Cu5 N7 173.40(19) . .
O2 Cu5 N7 95.32(18) . .
N4 Cu5 O16 83.08(17) . .
O2 Cu5 O16 161.79(16) . .
N7 Cu5 O16 90.31(17) . .
N4 Cu5 O19W 93.62(19) . .
O2 Cu5 O19W 103.49(17) . .
N7 Cu5 O19W 86.87(19) . .
O16 Cu5 O19W 94.09(17) . .
O3 Cu6 O8 173.3(2) . .
O3 Cu6 O22W 91.2(2) . .
O8 Cu6 O22W 88.20(19) . .
O3 Cu6 O20W 86.7(2) . .
O8 Cu6 O20W 92.8(2) . .
O22W Cu6 O20W 170.5(3) . .
O3 Cu6 O21W 95.07(19) . .
O8 Cu6 O21W 91.59(19) . .
O22W Cu6 O21W 100.0(2) . .
O20W Cu6 O21W 89.4(3) . .
O14 S7 O13 113.4(3) . .
O14 S7 O12 110.2(3) . .
O13 S7 O12 112.9(3) . .
O14 S7 C21 107.9(3) . .
O13 S7 C21 106.0(2) . .
O12 S7 C21 106.1(3) . .
O6 S8 O5 112.6(4) . .
O6 S8 O7 112.9(4) . .
O5 S8 O7 110.3(3) . .
O6 S8 C13 106.5(3) . .
O5 S8 C13 108.0(3) . .
O7 S8 C13 106.2(3) . .
C15 O2 Cu5 106.4(3) . .
C16 O3 Cu6 124.7(4) . .
C23 O8 Cu6 122.7(4) . .
C24 O10 Cu1 108.1(3) . 4_466
Cu4 O15 Cu2 112.13(17) . .
Cu4 O15 Cu1 111.28(17) . .
Cu2 O15 Cu1 119.47(18) . .
Cu4 O15 H15 104.0 . .
Cu2 O15 H15 104.0 . .
Cu1 O15 H15 104.0 . .
Cu4 O16 Cu3 111.34(17) . .
Cu4 O16 Cu5 113.86(18) . .
Cu3 O16 Cu5 111.28(18) . .
Cu4 O16 H16 106.6 . .
Cu3 O16 H16 106.6 . .
Cu5 O16 H16 106.6 . .
Cu3 O17W H17A 134.2 . .
Cu3 O17W H17B 113.4 . .
H17A O17W H17B 107.4 . .
Cu2 O18W H18A 126.7 . .
Cu2 O18W H18B 125.7 . .
H18A O18W H18B 107.4 . .
Cu5 O19W H19A 137.4 . .
Cu5 O19W H19B 108.8 . .
H19A O19W H19B 107.4 . .
Cu6 O20W H20A 109.3 . .
Cu6 O20W H20B 109.4 . .
H20A O20W H20B 109.5 . .
Cu6 O21W H21A 109.3 . .
Cu6 O21W H21B 109.2 . .
H21A O21W H21B 109.5 . .
Cu6 O22W H22A 109.4 . .
Cu6 O22W H22B 109.3 . .
H22A O22W H22B 109.5 . .
N2 N1 C2 107.0(5) . .
N2 N1 Cu1 116.2(3) . .
C2 N1 Cu1 136.5(4) . .
N3 N2 N1 110.8(4) . .
N3 N2 Cu4 124.8(4) . .
N1 N2 Cu4 124.4(4) . .
N2 N3 C1 107.1(5) . .
N2 N3 Cu3 115.3(3) . .
C1 N3 Cu3 137.4(4) . .
N5 N4 C4 107.7(5) . .
N5 N4 Cu5 121.1(4) . .
C4 N4 Cu5 130.7(4) . .
N4 N5 N6 109.5(4) . .
N4 N5 Cu3 120.7(4) . .
N6 N5 Cu3 129.7(4) . .
N5 N6 C3 107.6(5) . .
N5 N6 Cu2 122.7(3) . 4_666
C3 N6 Cu2 129.7(4) . 4_666
N8 N7 C6 105.9(5) . .
N8 N7 Cu5 117.7(4) . .
C6 N7 Cu5 135.4(4) . .
N9 N8 N7 111.4(4) . .
N9 N8 Cu4 124.3(4) . .
N7 N8 Cu4 124.3(4) . .
N8 N9 C5 106.3(5) . .
N8 N9 Cu2 115.6(3) . .
C5 N9 Cu2 137.4(4) . .
N11 N10 C8 108.4(5) . .
N11 N10 Cu1 120.9(4) . .
C8 N10 Cu1 129.3(4) . .
N12 N11 N10 109.2(4) . .
N12 N11 Cu2 127.4(3) . .
N10 N11 Cu2 123.4(4) . .
N11 N12 C7 108.2(5) . .
N11 N12 Cu3 123.5(4) . 4_565
C7 N12 Cu3 127.8(4) . 4_565
N3 C1 C2 107.4(5) . .
N3 C1 H1 126.3 . .
C2 C1 H1 126.3 . .
N1 C2 C1 107.7(5) . .
N1 C2 H2 126.2 . .
C1 C2 H2 126.2 . .
N6 C3 C4 108.0(5) . .
N6 C3 H3 126.0 . .
C4 C3 H3 126.0 . .
N4 C4 C3 107.2(5) . .
N4 C4 H4 126.4 . .
C3 C4 H4 126.4 . .
C6 C5 N9 108.0(5) . .
C6 C5 H5 126.0 . .
N9 C5 H5 126.0 . .
C5 C6 N7 108.4(5) . .
C5 C6 H6 125.8 . .
N7 C6 H6 125.8 . .
N12 C7 C8 107.9(5) . .
N12 C7 H7 126.1 . .
C8 C7 H7 126.1 . .
N10 C8 C7 106.4(5) . .
N10 C8 H8 126.8 . .
C7 C8 H8 126.8 . .
C10 C9 C14 119.5(5) . .
C10 C9 C15 122.7(5) . .
C14 C9 C15 117.8(5) . .
C9 C10 C11 120.4(5) . .
C9 C10 H10 119.8 . .
C11 C10 H10 119.8 . .
C10 C11 C12 120.3(5) . .
C10 C11 C16 120.7(5) . .
C12 C11 C16 119.0(5) . .
C13 C12 C11 119.1(5) . .
C13 C12 H12 120.5 . .
C11 C12 H12 120.5 . .
C14 C13 C12 121.1(5) . .
C14 C13 S8 120.0(4) . .
C12 C13 S8 118.8(4) . .
C13 C14 C9 119.7(5) . .
C13 C14 H14 120.2 . .
C9 C14 H14 120.2 . .
O1 C15 O2 123.0(5) . .
O1 C15 C9 119.6(5) . .
O2 C15 C9 117.4(5) . .
O4 C16 O3 125.2(5) . .
O4 C16 C11 119.4(5) . .
O3 C16 C11 115.4(5) . .
C18 C17 C22 119.7(5) . .
C18 C17 C23 118.6(5) . .
C22 C17 C23 121.7(5) . .
C17 C18 C19 120.8(5) . .
C17 C18 H18 119.6 . .
C19 C18 H18 119.6 . .
C18 C19 C20 119.3(5) . .
C18 C19 C24 121.1(5) . .
C20 C19 C24 119.6(5) . .
C21 C20 C19 119.4(5) . .
C21 C20 H20 120.3 . .
C19 C20 H20 120.3 . .
C20 C21 C22 121.4(5) . .
C20 C21 S7 118.7(4) . .
C22 C21 S7 119.9(4) . .
C21 C22 C17 119.3(5) . .
C21 C22 H22 120.3 . .
C17 C22 H22 120.3 . .
O9 C23 O8 126.1(6) . .
O9 C23 C17 117.4(5) . .
O8 C23 C17 116.6(6) . .
O11 C24 O10 122.8(5) . .
O11 C24 C19 120.1(5) . .
O10 C24 C19 117.0(5) . .

loop_
_geom_bond_atom_site_label_1
_geom_bond_atom_site_label_2
_geom_bond_distance
_geom_bond_site_symmetry_2
Cu1 O10 1.946(4) 4_765
Cu1 N10 1.966(5) .
Cu1 N1 1.969(5) .
Cu1 O15 2.012(4) .
Cu2 N6 1.980(5) 4_565
Cu2 O15 1.996(4) .
Cu2 N11 2.009(5) .
Cu2 N9 2.025(5) .
Cu2 O18W 2.317(5) .
Cu3 N5 1.946(5) .
Cu3 N12 1.983(5) 4_666
Cu3 N3 1.991(5) .
Cu3 O16 2.004(4) .
Cu3 O17W 2.267(5) .
Cu4 N8 1.914(4) .
Cu4 N2 1.918(4) .
Cu4 O16 1.950(4) .
Cu4 O15 1.971(4) .
Cu5 N4 1.973(5) .
Cu5 O2 1.981(4) .
Cu5 N7 2.001(5) .
Cu5 O16 2.039(4) .
Cu5 O19W 2.232(4) .
Cu6 O3 1.936(4) .
Cu6 O8 1.952(4) .
Cu6 O22W 1.967(5) .
Cu6 O20W 1.999(6) .
Cu6 O21W 2.206(5) .
S7 O14 1.447(5) .
S7 O13 1.448(4) .
S7 O12 1.453(4) .
S7 C21 1.766(6) .
S8 O6 1.423(5) .
S8 O5 1.434(5) .
S8 O7 1.444(5) .
S8 C13 1.773(6) .
O1 C15 1.246(7) .
O2 C15 1.282(7) .
O3 C16 1.269(7) .
O4 C16 1.243(7) .
O8 C23 1.271(7) .
O9 C23 1.236(8) .
O10 C24 1.269(7) .
O10 Cu1 1.946(4) 4_466
O11 C24 1.251(7) .
O15 H15 0.9800 .
O16 H16 0.9800 .
O17W H17A 0.8502 .
O17W H17B 0.8502 .
O18W H18A 0.8500 .
O18W H18B 0.8500 .
O19W H19A 0.8500 .
O19W H19B 0.8500 .
O20W H20A 0.9600 .
O20W H20B 0.9600 .
O21W H21A 0.9600 .
O21W H21B 0.9600 .
O22W H22A 0.9600 .
O22W H22B 0.9600 .
N1 N2 1.327(6) .
N1 C2 1.337(7) .
N2 N3 1.309(7) .
N3 C1 1.351(7) .
N4 N5 1.323(6) .
N4 C4 1.345(7) .
N5 N6 1.326(7) .
N6 C3 1.335(7) .
N6 Cu2 1.980(5) 4_666
N7 N8 1.325(6) .
N7 C6 1.355(8) .
N8 N9 1.323(6) .
N9 C5 1.353(7) .
N10 N11 1.330(6) .
N10 C8 1.342(7) .
N11 N12 1.322(7) .
N12 C7 1.332(7) .
N12 Cu3 1.983(5) 4_565
C1 C2 1.360(9) .
C1 H1 0.9300 .
C2 H2 0.9300 .
C3 C4 1.352(8) .
C3 H3 0.9300 .
C4 H4 0.9300 .
C5 C6 1.343(9) .
C5 H5 0.9300 .
C6 H6 0.9300 .
C7 C8 1.374(9) .
C7 H7 0.9300 .
C8 H8 0.9300 .
C9 C10 1.381(8) .
C9 C14 1.399(8) .
C9 C15 1.507(8) .
C10 C11 1.388(8) .
C10 H10 0.9300 .
C11 C12 1.388(8) .
C11 C16 1.507(8) .
C12 C13 1.387(8) .
C12 H12 0.9300 .
C13 C14 1.376(8) .
C14 H14 0.9300 .
C17 C18 1.380(8) .
C17 C22 1.396(8) .
C17 C23 1.511(8) .
C18 C19 1.396(8) .
C18 H18 0.9300 .
C19 C20 1.399(8) .
C19 C24 1.485(8) .
C20 C21 1.376(8) .
C20 H20 0.9300 .
C21 C22 1.388(8) .
C22 H22 0.9300 .

loop_
_geom_torsion_atom_site_label_1
_geom_torsion_atom_site_label_2
_geom_torsion_atom_site_label_3
_geom_torsion_atom_site_label_4
_geom_torsion
_geom_torsion_site_symmetry_1
_geom_torsion_site_symmetry_4
N4 Cu5 O2 C15 94.2(4) . .
N7 Cu5 O2 C15 -83.8(4) . .
O16 Cu5 O2 C15 23.7(7) . .
O19W Cu5 O2 C15 -171.8(4) . .
O8 Cu6 O3 C16 32(2) . .
O22W Cu6 O3 C16 -53.3(5) . .
O20W Cu6 O3 C16 117.4(6) . .
O21W Cu6 O3 C16 -153.5(5) . .
O3 Cu6 O8 C23 118.9(17) . .
O22W Cu6 O8 C23 -156.1(5) . .
O20W Cu6 O8 C23 33.4(6) . .
O21W Cu6 O8 C23 -56.1(5) . .
N8 Cu4 O15 Cu2 -31.2(2) . .
N2 Cu4 O15 Cu2 161.7(2) . .
O16 Cu4 O15 Cu2 66(45) . .
N8 Cu4 O15 Cu1 -167.9(2) . .
N2 Cu4 O15 Cu1 25.0(2) . .
O16 Cu4 O15 Cu1 -71(55) . .
N6 Cu2 O15 Cu4 -59.4(7) 4_565 .
N11 Cu2 O15 Cu4 -151.4(2) . .
N9 Cu2 O15 Cu4 33.0(2) . .
O18W Cu2 O15 Cu4 127.3(2) . .
N6 Cu2 O15 Cu1 73.4(7) 4_565 .
N11 Cu2 O15 Cu1 -18.6(2) . .
N9 Cu2 O15 Cu1 165.9(2) . .
O18W Cu2 O15 Cu1 -99.9(2) . .
O10 Cu1 O15 Cu4 68.7(16) 4_765 .
N10 Cu1 O15 Cu4 148.5(2) . .
N1 Cu1 O15 Cu4 -27.0(2) . .
O10 Cu1 O15 Cu2 -64.5(16) 4_765 .
N10 Cu1 O15 Cu2 15.3(2) . .
N1 Cu1 O15 Cu2 -160.2(2) . .
N8 Cu4 O16 Cu3 -141.6(2) . .
N2 Cu4 O16 Cu3 25.5(2) . .
O15 Cu4 O16 Cu3 121(55) . .
N8 Cu4 O16 Cu5 -14.8(2) . .
N2 Cu4 O16 Cu5 152.3(2) . .
O15 Cu4 O16 Cu5 -112(45) . .
N5 Cu3 O16 Cu4 170.2(2) . .
N12 Cu3 O16 Cu4 91.9(12) 4_666 .
N3 Cu3 O16 Cu4 -27.6(2) . .
O17W Cu3 O16 Cu4 61.3(2) . .
N5 Cu3 O16 Cu5 42.0(2) . .
N12 Cu3 O16 Cu5 -36.2(12) 4_666 .
N3 Cu3 O16 Cu5 -155.8(2) . .
O17W Cu3 O16 Cu5 -66.9(2) . .
N4 Cu5 O16 Cu4 -167.5(2) . .
O2 Cu5 O16 Cu4 -95.8(5) . .
N7 Cu5 O16 Cu4 12.5(2) . .
O19W Cu5 O16 Cu4 99.4(2) . .
N4 Cu5 O16 Cu3 -40.6(2) . .
O2 Cu5 O16 Cu3 31.1(6) . .
N7 Cu5 O16 Cu3 139.3(2) . .
O19W Cu5 O16 Cu3 -133.8(2) . .
O10 Cu1 N1 N2 -154.7(4) 4_765 .
N10 Cu1 N1 N2 -45(2) . .
O15 Cu1 N1 N2 19.5(4) . .
O10 Cu1 N1 C2 18.3(6) 4_765 .
N10 Cu1 N1 C2 128(2) . .
O15 Cu1 N1 C2 -167.6(6) . .
C2 N1 N2 N3 0.4(6) . .
Cu1 N1 N2 N3 175.4(4) . .
C2 N1 N2 Cu4 -179.5(4) . .
Cu1 N1 N2 Cu4 -4.6(6) . .
N8 Cu4 N2 N3 83.7(10) . .
O16 Cu4 N2 N3 -13.6(5) . .
O15 Cu4 N2 N3 166.6(5) . .
N8 Cu4 N2 N1 -96.3(9) . .
O16 Cu4 N2 N1 166.3(4) . .
O15 Cu4 N2 N1 -13.5(4) . .
N1 N2 N3 C1 -0.4(7) . .
Cu4 N2 N3 C1 179.6(4) . .
N1 N2 N3 Cu3 175.3(4) . .
Cu4 N2 N3 Cu3 -4.8(6) . .
N5 Cu3 N3 N2 91.3(7) . .
N12 Cu3 N3 N2 -152.5(4) 4_666 .
O16 Cu3 N3 N2 19.8(4) . .
O17W Cu3 N3 N2 -61.8(4) . .
N5 Cu3 N3 C1 -94.8(9) . .
N12 Cu3 N3 C1 21.4(7) 4_666 .
O16 Cu3 N3 C1 -166.3(7) . .
O17W Cu3 N3 C1 112.1(7) . .
O2 Cu5 N4 N5 -139.3(4) . .
N7 Cu5 N4 N5 23(2) . .
O16 Cu5 N4 N5 23.4(4) . .
O19W Cu5 N4 N5 117.1(4) . .
O2 Cu5 N4 C4 49.2(5) . .
N7 Cu5 N4 C4 -148.4(15) . .
O16 Cu5 N4 C4 -148.0(5) . .
O19W Cu5 N4 C4 -54.3(5) . .
C4 N4 N5 N6 -0.4(6) . .
Cu5 N4 N5 N6 -173.6(4) . .
C4 N4 N5 Cu3 176.4(4) . .
Cu5 N4 N5 Cu3 3.2(6) . .
N12 Cu3 N5 N4 143.2(4) 4_666 .
N3 Cu3 N5 N4 -100.6(7) . .
O16 Cu3 N5 N4 -28.1(4) . .
O17W Cu3 N5 N4 51.1(5) . .
N12 Cu3 N5 N6 -40.7(5) 4_666 .
N3 Cu3 N5 N6 75.5(8) . .
O16 Cu3 N5 N6 147.9(5) . .
O17W Cu3 N5 N6 -132.9(5) . .
N4 N5 N6 C3 -0.1(6) . .
Cu3 N5 N6 C3 -176.5(4) . .
N4 N5 N6 Cu2 177.9(4) . 4_666
Cu3 N5 N6 Cu2 1.5(7) . 4_666
N4 Cu5 N7 N8 -3.6(19) . .
O2 Cu5 N7 N8 158.7(4) . .
O16 Cu5 N7 N8 -4.0(4) . .
O19W Cu5 N7 N8 -98.0(4) . .
N4 Cu5 N7 C6 163.3(15) . .
O2 Cu5 N7 C6 -34.4(6) . .
O16 Cu5 N7 C6 162.9(6) . .
O19W Cu5 N7 C6 68.8(6) . .
C6 N7 N8 N9 0.4(6) . .
Cu5 N7 N8 N9 170.9(3) . .
C6 N7 N8 Cu4 -177.3(4) . .
Cu5 N7 N8 Cu4 -6.9(6) . .
N2 Cu4 N8 N9 99.1(9) . .
O16 Cu4 N8 N9 -163.7(4) . .
O15 Cu4 N8 N9 16.1(4) . .
N2 Cu4 N8 N7 -83.4(10) . .
O16 Cu4 N8 N7 13.8(4) . .
O15 Cu4 N8 N7 -166.4(4) . .
N7 N8 N9 C5 0.4(6) . .
Cu4 N8 N9 C5 178.2(4) . .
N7 N8 N9 Cu2 -172.2(3) . .
Cu4 N8 N9 Cu2 5.6(6) . .
N6 Cu2 N9 N8 141.3(4) 4_565 .
O15 Cu2 N9 N8 -23.5(4) . .
N11 Cu2 N9 N8 -54.2(14) . .
O18W Cu2 N9 N8 -126.7(4) . .
N6 Cu2 N9 C5 -28.2(7) 4_565 .
O15 Cu2 N9 C5 167.0(7) . .
N11 Cu2 N9 C5 136.3(12) . .
O18W Cu2 N9 C5 63.8(7) . .
O10 Cu1 N10 N11 171.8(4) 4_765 .
N1 Cu1 N10 N11 62(2) . .
O15 Cu1 N10 N11 -2.4(4) . .
O10 Cu1 N10 C8 -23.3(5) 4_765 .
N1 Cu1 N10 C8 -133(2) . .
O15 Cu1 N10 C8 162.5(5) . .
C8 N10 N11 N12 0.4(6) . .
Cu1 N10 N11 N12 168.2(4) . .
C8 N10 N11 Cu2 -179.3(4) . .
Cu1 N10 N11 Cu2 -11.5(6) . .
N6 Cu2 N11 N12 33.4(5) 4_565 .
O15 Cu2 N11 N12 -161.8(5) . .
N9 Cu2 N11 N12 -131.0(11) . .
O18W Cu2 N11 N12 -57.6(5) . .
N6 Cu2 N11 N10 -146.9(4) 4_565 .
O15 Cu2 N11 N10 17.9(4) . .
N9 Cu2 N11 N10 48.7(14) . .
O18W Cu2 N11 N10 122.1(4) . .
N10 N11 N12 C7 -0.4(6) . .
Cu2 N11 N12 C7 179.3(4) . .
N10 N11 N12 Cu3 -172.7(3) . 4_565
Cu2 N11 N12 Cu3 7.0(7) . 4_565
N2 N3 C1 C2 0.2(7) . .
Cu3 N3 C1 C2 -174.1(5) . .
N2 N1 C2 C1 -0.3(7) . .
Cu1 N1 C2 C1 -173.7(5) . .
N3 C1 C2 N1 0.1(8) . .
N5 N6 C3 C4 0.6(7) . .
Cu2 N6 C3 C4 -177.2(4) 4_666 .
N5 N4 C4 C3 0.7(7) . .
Cu5 N4 C4 C3 173.0(4) . .
N6 C3 C4 N4 -0.8(7) . .
N8 N9 C5 C6 -1.1(7) . .
Cu2 N9 C5 C6 169.0(5) . .
N9 C5 C6 N7 1.4(8) . .
N8 N7 C6 C5 -1.1(7) . .
Cu5 N7 C6 C5 -169.1(5) . .
N11 N12 C7 C8 0.3(7) . .
Cu3 N12 C7 C8 172.2(4) 4_565 .
N11 N10 C8 C7 -0.2(7) . .
Cu1 N10 C8 C7 -166.7(4) . .
N12 C7 C8 N10 0.0(7) . .
C14 C9 C10 C11 2.0(9) . .
C15 C9 C10 C11 -178.9(6) . .
C9 C10 C11 C12 -0.7(9) . .
C9 C10 C11 C16 178.6(6) . .
C10 C11 C12 C13 -0.1(9) . .
C16 C11 C12 C13 -179.4(5) . .
C11 C12 C13 C14 -0.4(9) . .
C11 C12 C13 S8 -177.2(5) . .
O6 S8 C13 C14 -110.8(6) . .
O5 S8 C13 C14 128.1(5) . .
O7 S8 C13 C14 9.8(6) . .
O6 S8 C13 C12 66.1(6) . .
O5 S8 C13 C12 -55.0(6) . .
O7 S8 C13 C12 -173.4(5) . .
C12 C13 C14 C9 1.6(9) . .
S8 C13 C14 C9 178.4(5) . .
C10 C9 C14 C13 -2.4(9) . .
C15 C9 C14 C13 178.4(5) . .
Cu5 O2 C15 O1 8.3(7) . .
Cu5 O2 C15 C9 -173.7(4) . .
C10 C9 C15 O1 178.6(6) . .
C14 C9 C15 O1 -2.3(9) . .
C10 C9 C15 O2 0.5(9) . .
C14 C9 C15 O2 179.6(5) . .
Cu6 O3 C16 O4 6.2(10) . .
Cu6 O3 C16 C11 -173.1(4) . .
C10 C11 C16 O4 -174.5(6) . .
C12 C11 C16 O4 4.8(9) . .
C10 C11 C16 O3 4.9(9) . .
C12 C11 C16 O3 -175.8(6) . .
C22 C17 C18 C19 -1.1(10) . .
C23 C17 C18 C19 -179.0(6) . .
C17 C18 C19 C20 1.1(9) . .
C17 C18 C19 C24 180.0(6) . .
C18 C19 C20 C21 0.1(9) . .
C24 C19 C20 C21 -178.8(5) . .
C19 C20 C21 C22 -1.3(9) . .
C19 C20 C21 S7 177.3(5) . .
O14 S7 C21 C20 57.2(6) . .
O13 S7 C21 C20 178.9(5) . .
O12 S7 C21 C20 -60.8(6) . .
O14 S7 C21 C22 -124.2(5) . .
O13 S7 C21 C22 -2.4(6) . .
O12 S7 C21 C22 117.8(5) . .
C20 C21 C22 C17 1.3(9) . .
S7 C21 C22 C17 -177.3(5) . .
C18 C17 C22 C21 -0.1(9) . .
C23 C17 C22 C21 177.8(6) . .
Cu6 O8 C23 O9 -13.1(10) . .
Cu6 O8 C23 C17 167.3(4) . .
C18 C17 C23 O9 19.3(9) . .
C22 C17 C23 O9 -158.6(6) . .
C18 C17 C23 O8 -161.1(6) . .
C22 C17 C23 O8 21.0(9) . .
Cu1 O10 C24 O11 1.7(7) 4_466 .
Cu1 O10 C24 C19 -177.2(4) 4_466 .
C18 C19 C24 O11 -178.9(6) . .
C20 C19 C24 O11 0.0(9) . .
C18 C19 C24 O10 0.1(8) . .
C20 C19 C24 O10 179.0(5) . .
